data_7050591
loop_
_publ_author_name
'Mezei, Gellert'
'Raptis, Raphael G.'

_publ_section_title
;
 Pyrazole-4-sulfonate networks of alkali and alkaline-earth metals.
 Effect of cation size, charge, H-bonding and aromatic interactions on
 the three-dimensional supramolecular architecture
;
_journal_issue 9
_journal_name_full 'New Journal of Chemistry'
_journal_page_first 1399
_journal_paper_doi 10.1039/b303096b
_journal_volume 27
_journal_year 2003
_chemical_formula_sum 'C3 H5 K N2 O4 S'
_chemical_formula_weight 204.25
_chemical_name_systematic
;
?
;
_space_group_IT_number 61
_symmetry_cell_setting orthorhombic
_symmetry_space_group_name_Hall '-P 2ac 2ab'
_symmetry_space_group_name_H-M 'P b c a'
_atom_sites_solution_hydrogens geom
_atom_sites_solution_primary direct
_atom_sites_solution_secondary difmap
_audit_creation_method SHELXL-97
_cell_angle_alpha 90.00
_cell_angle_beta 90.00
_cell_angle_gamma 90.00
_cell_formula_units_Z 8
_cell_length_a 8.1743(12)
_cell_length_b 8.9723(13)
_cell_length_c 19.912(3)
_cell_measurement_temperature 298(2)
_cell_volume 1460.4(4)
_computing_cell_refinement 'BRUKER SMART-NT V5.0'
_computing_data_collection 'BRUKER SMART-NT V5.0'
_computing_data_reduction 'BRUKER SAINT-NT V5/6.0'
_computing_molecular_graphics 'BRUKER SHELXTL-NT V5.1'
_computing_publication_material 'BRUKER SHELXTL-NT V5.1'
_computing_structure_refinement 'SHELXL-97 (Sheldrick, 1997)'
_computing_structure_solution 'SHELXS-97 (Sheldrick, 1990)'
_diffrn_ambient_temperature 298(2)
_diffrn_measured_fraction_theta_full 1.000
_diffrn_measured_fraction_theta_max 1.000
_diffrn_measurement_device_type 'CCD area detector'
_diffrn_measurement_method 'phi and omega scans'
_diffrn_radiation_monochromator graphite
_diffrn_radiation_source 'fine-focus sealed tube'
_diffrn_radiation_type MoK\a
_diffrn_radiation_wavelength 0.71073
_diffrn_reflns_av_R_equivalents 0.0855
_diffrn_reflns_av_sigmaI/netI 0.0442
_diffrn_reflns_limit_h_max 9
_diffrn_reflns_limit_h_min -8
_diffrn_reflns_limit_k_max 9
_diffrn_reflns_limit_k_min -9
_diffrn_reflns_limit_l_max 14
_diffrn_reflns_limit_l_min -22
_diffrn_reflns_number 5775
_diffrn_reflns_theta_full 23.27
_diffrn_reflns_theta_max 23.27
_diffrn_reflns_theta_min 2.05
_exptl_absorpt_coefficient_mu 0.980
_exptl_absorpt_correction_type none
_exptl_crystal_colour colorless
_exptl_crystal_density_diffrn 1.858
_exptl_crystal_density_method 'not measured'
_exptl_crystal_description fragment
_exptl_crystal_F_000 832
_exptl_crystal_size_max 0.28
_exptl_crystal_size_mid 0.20
_exptl_crystal_size_min 0.015
_refine_diff_density_max 1.302
_refine_diff_density_min -0.517
_refine_diff_density_rms 0.162
_refine_ls_extinction_method none
_refine_ls_goodness_of_fit_ref 1.050
_refine_ls_hydrogen_treatment mixed
_refine_ls_matrix_type full
_refine_ls_number_parameters 108
_refine_ls_number_reflns 1047
_refine_ls_number_restraints 2
_refine_ls_restrained_S_all 1.049
_refine_ls_R_factor_all 0.0640
_refine_ls_R_factor_gt 0.0568
_refine_ls_shift/su_max 0.000
_refine_ls_shift/su_mean 0.000
_refine_ls_structure_factor_coef Fsqd
_refine_ls_weighting_details 'calc w=1/[\s^2^(Fo^2^)+(0.1150P)^2^+0.0000P] where P=(Fo^2^+2Fc^2^)/3'
_refine_ls_weighting_scheme calc
_refine_ls_wR_factor_gt 0.1464
_refine_ls_wR_factor_ref 0.1517
_reflns_number_gt 864
_reflns_number_total 1047
_reflns_threshold_expression >2sigma(I)
_cod_data_source_file b303096b.txt
_cod_data_source_block K(4-SO3-pzH).H2O
_cod_depositor_comments
;
The following automatic conversions were performed:
'_symmetry_cell_setting' value 'Orthorhombic' changed to 'orthorhombic'
according to '/home/saulius/struct/CIF-dictionaries/cif_core.dic'
dictionary named 'cif_core.dic' version 2.4.1 from 2010-06-29.

Automatic conversion script
Id: cif_fix_enum 1527 2010-12-29 10:47:43Z saulius 
;
_cod_original_sg_symbol_H-M Pbca
_cod_database_code 7050591

loop_
_symmetry_equiv_pos_as_xyz
'x, y, z'
'-x+1/2, -y, z+1/2'
'-x, y+1/2, -z+1/2'
'x+1/2, -y+1/2, -z'
'-x, -y, -z'
'x-1/2, y, -z-1/2'
'x, -y-1/2, z-1/2'
'-x-1/2, y-1/2, z'

loop_
_atom_site_label
_atom_site_type_symbol
_atom_site_fract_x
_atom_site_fract_y
_atom_site_fract_z
_atom_site_U_iso_or_equiv
_atom_site_adp_type
_atom_site_occupancy
_atom_site_symmetry_multiplicity
_atom_site_calc_flag
_atom_site_refinement_flags
_atom_site_disorder_assembly
_atom_site_disorder_group
C1 C 0.0710(5) 0.3290(5) 0.4829(2) 0.0299(10) Uani 1 1 d . . .
H1 H -0.0203 0.2679 0.4785 0.036 Uiso 1 1 calc R . .
C2 C 0.1581(4) 0.3945(4) 0.4317(2) 0.0189(9) Uani 1 1 d . . .
C3 C 0.2815(5) 0.4764(5) 0.4640(2) 0.0286(10) Uani 1 1 d . . .
H3 H 0.3588 0.5344 0.4418 0.034 Uiso 1 1 calc R . .
H1O H 0.128(5) 0.422(4) 0.1163(17) 0.039(14) Uiso 1 1 d D . .
H2O H 0.015(4) 0.393(8) 0.159(3) 0.10(3) Uiso 1 1 d D . .
K1 K 0.25773(10) 0.13997(10) 0.22742(5) 0.0251(4) Uani 1 1 d . . .
N1 N 0.2733(4) 0.4604(5) 0.53049(17) 0.0369(10) Uani 1 1 d . . .
N2 N 0.1422(4) 0.3699(4) 0.53981(19) 0.0343(10) Uani 1 1 d . . .
H2 H 0.1087 0.3418 0.5788 0.041 Uiso 1 1 calc R . .
O1 O 0.2737(3) 0.3919(3) 0.31255(15) 0.0278(8) Uani 1 1 d . . .
O2 O 0.0292(3) 0.2501(3) 0.33470(14) 0.0365(8) Uani 1 1 d . . .
O3 O 0.0186(3) 0.5196(3) 0.33028(13) 0.0338(8) Uani 1 1 d . . .
O4 O 0.1093(4) 0.3697(4) 0.14922(18) 0.0400(9) Uani 1 1 d D . .
S1 S 0.11498(11) 0.38837(11) 0.34587(5) 0.0203(4) Uani 1 1 d . . .

loop_
_atom_site_aniso_label
_atom_site_aniso_U_11
_atom_site_aniso_U_22
_atom_site_aniso_U_33
_atom_site_aniso_U_23
_atom_site_aniso_U_13
_atom_site_aniso_U_12
C1 0.033(2) 0.028(2) 0.029(2) 0.0008(19) 0.0002(18) -0.004(2)
C2 0.0169(19) 0.019(2) 0.021(2) -0.0017(15) -0.0043(17) 0.0016(14)
C3 0.023(2) 0.033(3) 0.029(2) -0.0035(19) 0.0005(17) -0.0009(18)
K1 0.0193(7) 0.0299(7) 0.0261(7) 0.0003(3) -0.0008(3) -0.0025(4)
N1 0.032(2) 0.047(3) 0.031(2) -0.0062(18) -0.0073(16) 0.0027(18)
N2 0.035(2) 0.047(3) 0.021(2) 0.0036(16) 0.0025(16) 0.0010(17)
O1 0.0207(15) 0.0405(19) 0.0221(16) -0.0006(12) 0.0018(12) 0.0028(11)
O2 0.0361(17) 0.0396(18) 0.0337(17) -0.0093(13) -0.0064(13) -0.0138(15)
O3 0.0323(17) 0.0406(18) 0.0285(16) 0.0066(13) -0.0033(13) 0.0152(14)
O4 0.028(2) 0.056(2) 0.037(2) 0.0138(16) 0.0079(15) 0.0042(15)
S1 0.0159(7) 0.0253(7) 0.0196(7) -0.0018(4) -0.0029(4) 0.0011(4)

loop_
_atom_type_symbol
_atom_type_description
_atom_type_scat_dispersion_real
_atom_type_scat_dispersion_imag
_atom_type_scat_source
C C 0.0033 0.0016 'International Tables Vol C Tables 4.2.6.8 and 6.1.1.4'
H H 0.0000 0.0000 'International Tables Vol C Tables 4.2.6.8 and 6.1.1.4'
N N 0.0061 0.0033 'International Tables Vol C Tables 4.2.6.8 and 6.1.1.4'
O O 0.0106 0.0060 'International Tables Vol C Tables 4.2.6.8 and 6.1.1.4'
K K 0.2009 0.2494 'International Tables Vol C Tables 4.2.6.8 and 6.1.1.4'
S S 0.1246 0.1234 'International Tables Vol C Tables 4.2.6.8 and 6.1.1.4'

loop_
_geom_angle_atom_site_label_1
_geom_angle_atom_site_label_2
_geom_angle_atom_site_label_3
_geom_angle
_geom_angle_site_symmetry_1
_geom_angle_site_symmetry_3
_geom_angle_publ_flag
N2 C1 C2 106.7(4) . . ?
C1 C2 C3 104.9(4) . . ?
C1 C2 S1 127.4(3) . . ?
C3 C2 S1 127.6(3) . . ?
N1 C3 C2 111.2(4) . . ?
O2 K1 O3 128.35(10) 6_656 3_545 ?
O2 K1 O1 129.45(9) 6_656 8_655 ?
O3 K1 O1 82.30(9) 3_545 8_655 ?
O2 K1 O1 86.82(9) 6_656 . ?
O3 K1 O1 126.95(9) 3_545 . ?
O1 K1 O1 106.01(10) 8_655 . ?
O2 K1 O4 80.60(10) 6_656 . ?
O3 K1 O4 72.96(10) 3_545 . ?
O1 K1 O4 149.59(9) 8_655 . ?
O1 K1 O4 76.68(10) . . ?
O2 K1 O3 86.75(8) 6_656 8_655 ?
O3 K1 O3 130.86(11) 3_545 8_655 ?
O1 K1 O3 49.29(8) 8_655 8_655 ?
O1 K1 O3 81.24(8) . 8_655 ?
O4 K1 O3 155.04(10) . 8_655 ?
O2 K1 O2 135.19(11) 6_656 . ?
O3 K1 O2 85.16(8) 3_545 . ?
O1 K1 O2 76.98(9) 8_655 . ?
O1 K1 O2 48.69(8) . . ?
O4 K1 O2 83.46(9) . . ?
O3 K1 O2 90.69(9) 8_655 . ?
O2 K1 O4 76.63(9) 6_656 8_655 ?
O3 K1 O4 76.69(9) 3_545 8_655 ?
O1 K1 O4 73.35(9) 8_655 8_655 ?
O1 K1 O4 156.33(9) . 8_655 ?
O4 K1 O4 116.28(13) . 8_655 ?
O3 K1 O4 81.03(9) 8_655 8_655 ?
O2 K1 O4 146.89(9) . 8_655 ?
O2 K1 S1 107.69(7) 6_656 8_655 ?
O3 K1 S1 106.13(7) 3_545 8_655 ?
O1 K1 S1 24.58(6) 8_655 8_655 ?
O1 K1 S1 95.73(6) . 8_655 ?
O4 K1 S1 168.65(8) . 8_655 ?
O3 K1 S1 24.88(6) 8_655 8_655 ?
O2 K1 S1 85.19(6) . 8_655 ?
O4 K1 S1 73.87(7) 8_655 8_655 ?
O2 K1 S1 110.58(7) 6_656 . ?
O3 K1 S1 105.14(7) 3_545 . ?
O1 K1 S1 93.92(7) 8_655 . ?
O1 K1 S1 24.39(6) . . ?
O4 K1 S1 76.27(8) . . ?
O3 K1 S1 88.36(6) 8_655 . ?
O2 K1 S1 24.61(6) . . ?
O4 K1 S1 166.91(7) 8_655 . ?
S1 K1 S1 93.31(3) 8_655 . ?
O2 K1 K1 45.77(6) 6_656 6_656 ?
O3 K1 K1 152.93(7) 3_545 6_656 ?
O1 K1 K1 87.69(6) 8_655 6_656 ?
O1 K1 K1 79.98(6) . 6_656 ?
O4 K1 K1 122.17(7) . 6_656 ?
O3 K1 K1 41.03(5) 8_655 6_656 ?
O2 K1 K1 117.02(6) . 6_656 ?
O4 K1 K1 76.35(7) 8_655 6_656 ?
S1 K1 K1 63.61(3) 8_655 6_656 ?
S1 K1 K1 100.57(3) . 6_656 ?
O2 K1 K1 153.20(7) 6_656 6_556 ?
O3 K1 K1 44.66(6) 3_545 6_556 ?
O1 K1 K1 77.35(6) 8_655 6_556 ?
O1 K1 K1 85.20(6) . 6_556 ?
O4 K1 K1 72.67(7) . 6_556 ?
O3 K1 K1 117.13(6) 8_655 6_556 ?
O2 K1 K1 40.55(5) . 6_556 ?
O4 K1 K1 116.95(7) 8_655 6_556 ?
S1 K1 K1 98.55(3) 8_655 6_556 ?
S1 K1 K1 61.48(3) . 6_556 ?
K1 K1 K1 155.18(5) 6_656 6_556 ?
C3 N1 N2 103.9(3) . . ?
C1 N2 N1 113.3(4) . . ?
S1 O1 K1 102.14(13) . 8_665 ?
S1 O1 K1 102.37(15) . . ?
K1 O1 K1 105.50(10) 8_665 . ?
S1 O2 K1 141.04(18) . 6_556 ?
S1 O2 K1 95.18(14) . . ?
K1 O2 K1 93.68(8) 6_556 . ?
S1 O3 K1 148.52(18) . 3 ?
S1 O3 K1 96.28(13) . 8_665 ?
K1 O3 K1 94.31(8) 3 8_665 ?
K1 O4 K1 98.21(11) . 8_665 ?
O2 S1 O3 113.67(19) . . ?
O2 S1 O1 112.41(17) . . ?
O3 S1 O1 111.62(17) . . ?
O2 S1 C2 106.04(17) . . ?
O3 S1 C2 107.08(17) . . ?
O1 S1 C2 105.37(18) . . ?
O2 S1 K1 127.45(12) . 8_665 ?
O3 S1 K1 58.85(12) . 8_665 ?
O1 S1 K1 53.28(11) . 8_665 ?
C2 S1 K1 126.28(13) . 8_665 ?
O2 S1 K1 60.20(12) . . ?
O3 S1 K1 124.20(12) . . ?
O1 S1 K1 53.24(12) . . ?
C2 S1 K1 128.42(13) . . ?
K1 S1 K1 81.50(3) 8_665 . ?

loop_
_geom_bond_atom_site_label_1
_geom_bond_atom_site_label_2
_geom_bond_distance
_geom_bond_site_symmetry_2
_geom_bond_publ_flag
C1 N2 1.326(6) . ?
C1 C2 1.375(6) . ?
C2 C3 1.403(5) . ?
C2 S1 1.746(4) . ?
C3 N1 1.334(5) . ?
K1 O2 2.726(3) 6_656 ?
K1 O3 2.755(3) 3_545 ?
K1 O1 2.810(3) 8_655 ?
K1 O1 2.828(3) . ?
K1 O4 2.854(4) . ?
K1 O3 2.950(3) 8_655 ?
K1 O2 3.005(3) . ?
K1 O4 3.080(4) 8_655 ?
K1 S1 3.4267(13) 8_655 ?
K1 S1 3.4484(13) . ?
K1 K1 4.1849(7) 6_656 ?
K1 K1 4.1849(7) 6_556 ?
N1 N2 1.358(5) . ?
O1 S1 1.458(3) . ?
O1 K1 2.810(3) 8_665 ?
O2 S1 1.442(3) . ?
O2 K1 2.726(3) 6_556 ?
O3 S1 1.450(3) . ?
O3 K1 2.755(3) 3 ?
O3 K1 2.950(3) 8_665 ?
O4 K1 3.080(4) 8_665 ?
S1 K1 3.4267(13) 8_665 ?
